data_2003993
loop_
_publ_author_name
'Narayanan, B.'
'Bhadbhade, M. M.'

_publ_section_title
;
 Non-Thermochromic
 Bis(<i>N</i>,<i>N</i>-dimethylethylenediamine)copper(II) Dinitrate
;
_journal_issue 10
_journal_name_full 'Acta Crystallographica Section C'
_journal_page_first 2016
_journal_page_last 2018
_journal_paper_doi 10.1107/S0108270195004859
_journal_volume 51
_journal_year 1995
_chemical_formula_sum 'C8 H24 Cu N6 O6'
_chemical_formula_weight 363.9
_space_group_IT_number 15
_symmetry_cell_setting monoclinic
_symmetry_space_group_name_Hall '-C 2yc'
_symmetry_space_group_name_H-M 'C 1 2/c 1'
_atom_type_scat_source IntTabIV
_cell_angle_alpha 90
_cell_angle_beta 98.05(2)
_cell_angle_gamma 90
_cell_formula_units_Z 4
_cell_length_a 10.099(3)
_cell_length_b 15.040(4)
_cell_length_c 9.917(2)
_cell_measurement_reflns_used 25
_cell_measurement_temperature 293
_cell_measurement_theta_max 16
_cell_measurement_theta_min 12
_cell_volume 1491.4(7)
_diffrn_measurement_device 'Enraf-Nonius CAD-4'
_diffrn_measurement_method \w/2\q
_diffrn_radiation_type MoK\a
_diffrn_radiation_wavelength 0.71073
_diffrn_reflns_limit_h_max 11
_diffrn_reflns_limit_h_min 0
_diffrn_reflns_limit_k_max 17
_diffrn_reflns_limit_k_min 0
_diffrn_reflns_limit_l_max 11
_diffrn_reflns_limit_l_min -11
_diffrn_reflns_number 1302
_diffrn_reflns_theta_max 25
_diffrn_standards_decay_% <1
_diffrn_standards_interval_time 60
_diffrn_standards_number 3
_exptl_absorpt_coefficient_mu 1.50
_exptl_absorpt_correction_T_max 0.999
_exptl_absorpt_correction_T_min 0.826
_exptl_absorpt_correction_type 'empirical via \y scan'
_exptl_crystal_colour 'deep blue'
_exptl_crystal_density_diffrn 1.620
_exptl_crystal_description plate
_exptl_crystal_size_max 0.48
_exptl_crystal_size_mid 0.14
_exptl_crystal_size_min 0.05
_refine_diff_density_max 0.13
_refine_diff_density_min -0.08
_refine_ls_extinction_method none
_refine_ls_goodness_of_fit_obs 1.75
_refine_ls_hydrogen_treatment noref
_refine_ls_number_parameters 94
_refine_ls_number_reflns 1124
_refine_ls_R_factor_obs 0.030
_refine_ls_shift/esd_max 0.01
_refine_ls_structure_factor_coef F
_refine_ls_weighting_details 'w = 1/\s^2^(F)'
_refine_ls_weighting_scheme calc
_refine_ls_wR_factor_obs 0.055
_reflns_number_observed 1124
_reflns_number_total 1302
_reflns_observed_criterion I>3\s(I)
_cod_data_source_file de1004.cif
_cod_data_source_block de1004a
_cod_depositor_comments
;
The following automatic conversions were performed:

'_refine_ls_weighting_scheme' value 'w = 1/\s^2^(F)' was changed to
'calc'. New tag '_refine_ls_weighting_details' was created. The value
of the new tag was set to 'w = 1/\s^2^(F)'.

Automatic conversion script
Id: cif_fix_values 3143 2015-03-26 13:38:13Z robertas 
;
_cod_original_cell_volume 1491.4(4)
_cod_original_sg_symbol_H-M 'C 2/c'
_cod_database_code 2003993

loop_
_symmetry_equiv_pos_as_xyz
x,y,z
x,-y,1/2+z
-x,-y,-z
-x,y,1/2-z
1/2+x,1/2+y,z
1/2+x,1/2-y,1/2+z
1/2-x,1/2-y,-z
1/2-x,1/2+y,1/2-z

loop_
_atom_site_label
_atom_site_fract_x
_atom_site_fract_y
_atom_site_fract_z
_atom_site_B_iso_or_equiv
Cu1 .250 .250 .500 2.058(9)
O1 .3180(3) .3455(2) .9564(3) 5.53(6)
O2 .3341(2) .2697(2) .7759(3) 4.21(5)
O3 .1481(2) .3311(2) .8037(2) 4.93(6)
N1 .2840(2) .3812(2) .4474(2) 2.31(4)
N2 .0623(2) .2894(2) .5038(2) 2.63(4)
N3 .2660(2) .3154(2) .8462(2) 3.00(5)
C1 .1484(3) .4156(2) .3914(3) 3.14(6)
C2 .0484(3) .3860(2) .4808(3) 2.98(6)
C3 .3727(3) .3923(2) .3434(3) 3.48(6)
C4 .3407(4) .4325(2) .5694(3) 3.81(7)
H1C1 .166 .479 .389 3.2
H2C1 .141 .375 .307 3.2
H1C2 .057 .418 .584 3.0
H2C2 -.057 .395 .443 3.0
H1C3 .359 .457 .305 3.5
H2C3 .473 .375 .391 3.5
H3C3 .334 .354 .279 3.5
H1C4 .334 .500 .557 3.9
H2C4 .277 .418 .639 3.9
H3C4 .445 .418 .611 3.9
H1N2 .027 .271 .582 4.0
H2N2 .000 .250 .443 4.0

loop_
_geom_angle_atom_site_label_1
_geom_angle_atom_site_label_2
_geom_angle_atom_site_label_3
_geom_angle
_geom_angle_publ_flag
O2 Cu1 N1 96.19(8) yes
O2 Cu1 N2 96.35(8) yes
N1 Cu1 N2 85.05(9) yes
Cu1 N1 C1 104.3(2) yes
Cu1 N1 C3 115.0(2) yes
Cu1 N1 C4 110.3(2) yes
C1 N1 C3 108.6(3) yes
C1 N1 C4 110.7(2) yes
C3 N1 C4 108.1(2) yes
Cu1 N2 C2 111.1(2) yes
N1 C1 C2 109.5(2) yes
N2 C2 C1 109.1(2) yes

loop_
_geom_bond_atom_site_label_1
_geom_bond_atom_site_label_2
_geom_bond_distance
_geom_bond_publ_flag
Cu1 O2 2.765(2) no
Cu1 N1 2.082(2) yes
Cu1 N2 1.992(2) yes
N1 C1 1.497(4) yes
N1 C3 1.468(4) yes
N1 C4 1.481(4) yes
N2 C2 1.475(4) yes
C1 C2 1.501(4) yes
